data_2206879
loop_
_publ_author_name
'Wieczorek, Wanda'
'Trzesowska, Agata'
'Kruszynski, Rafal'

_publ_section_title
;4-Phenyl-14,18-dithia-4-phosphatricyclo[18.4.0.0^7,12^]tetracosa-2,5-dien-4-one
 benzene hemisolvate
;
_journal_coeditor_code BT6735
_journal_issue 10
_journal_name_full 'Acta Crystallographica Section E'
_journal_page_first o3304
_journal_page_last o3306
_journal_paper_doi 10.1107/S1600536805029181
_journal_volume 61
_journal_year 2005
_chemical_formula_iupac 'C27 H27 O P S2, 0.5C6 H6'
_chemical_formula_moiety 'C27 H27 O P S2, 0.5C6 H6'
_chemical_formula_sum 'C30 H30 O P S2'
_chemical_formula_weight 501.67
_chemical_name_systematic
;
4-Phenyl-14,18-dithia-4-phosphatricyclo[18.4.0.0^7,12^]tetracosa-2,5-
dien-4-one benzene solvate
;
_space_group_IT_number 2
_symmetry_cell_setting triclinic
_symmetry_space_group_name_Hall '-P 1'
_symmetry_space_group_name_H-M 'P -1'
_atom_sites_solution_hydrogens mixed
_atom_sites_solution_primary direct
_atom_sites_solution_secondary direct
_audit_creation_method SHELXL-97
_cell_angle_alpha 101.920(10)
_cell_angle_beta 91.520(10)
_cell_angle_gamma 100.830(10)
_cell_formula_units_Z 2
_cell_length_a 5.4920(10)
_cell_length_b 14.0980(10)
_cell_length_c 18.0560(10)
_cell_measurement_reflns_used 25
_cell_measurement_temperature 291.3(3)
_cell_measurement_theta_max 25.0
_cell_measurement_theta_min 5.0
_cell_volume 1340.4(3)
_computing_cell_refinement 'CAD-4 Software'
_computing_data_collection 'CAD-4 Software (Enraf--Nonius, 1989)'
_computing_data_reduction 'CAD-4 Software'
_computing_molecular_graphics
;
MERCURY (Version 1.4; Bruno et al., 2002) and ORTEP-3 (Windows Version
1.062;  Farrugia 1997)
;
_computing_publication_material 'SHELXL97  and PLATON (Spek, 2003)'
_computing_structure_refinement 'SHELXL97 (Sheldrick, 1997)'
_computing_structure_solution 'SHELXS97 (Sheldrick, 1997)'
_diffrn_ambient_temperature 291.3(3)
_diffrn_measured_fraction_theta_full 0.999
_diffrn_measured_fraction_theta_max 0.999
_diffrn_measurement_device_type 'Enraf--Nonius CAD-4'
_diffrn_measurement_method \w--2\q
_diffrn_radiation_monochromator graphite
_diffrn_radiation_source 'fine-focus sealed tube'
_diffrn_radiation_type CuK\a
_diffrn_radiation_wavelength 1.54178
_diffrn_reflns_av_R_equivalents 0.0592
_diffrn_reflns_av_sigmaI/netI 0.0193
_diffrn_reflns_limit_h_max 6
_diffrn_reflns_limit_h_min 0
_diffrn_reflns_limit_k_max 17
_diffrn_reflns_limit_k_min -17
_diffrn_reflns_limit_l_max 22
_diffrn_reflns_limit_l_min -22
_diffrn_reflns_number 6116
_diffrn_reflns_theta_full 74.95
_diffrn_reflns_theta_max 74.95
_diffrn_reflns_theta_min 2.51
_diffrn_standards_decay_% 11.3
_diffrn_standards_interval_time 60
_diffrn_standards_number 3
_exptl_absorpt_coefficient_mu 2.513
_exptl_absorpt_correction_T_max 0.507
_exptl_absorpt_correction_T_min 0.473
_exptl_absorpt_correction_type numerical
_exptl_absorpt_process_details '(X-RED32; Stoe & Cie, 1999)'
_exptl_crystal_colour Colourless
_exptl_crystal_density_diffrn 1.243
_exptl_crystal_density_method 'not measured'
_exptl_crystal_description Prism
_exptl_crystal_F_000 530
_exptl_crystal_size_max 0.35
_exptl_crystal_size_mid 0.33
_exptl_crystal_size_min 0.31
_refine_diff_density_max 0.460
_refine_diff_density_min -0.564
_refine_ls_extinction_method none
_refine_ls_goodness_of_fit_ref 1.081
_refine_ls_hydrogen_treatment constr
_refine_ls_matrix_type full
_refine_ls_number_parameters 307
_refine_ls_number_reflns 5512
_refine_ls_number_restraints 0
_refine_ls_restrained_S_all 1.081
_refine_ls_R_factor_all 0.0656
_refine_ls_R_factor_gt 0.0622
_refine_ls_shift/su_max 0.001
_refine_ls_shift/su_mean 0.000
_refine_ls_structure_factor_coef Fsqd
_refine_ls_weighting_details 'w = 1/[\s^2^(Fo^2^)+(0.1002P)^2^+0.714P] where P = (Fo^2^+2Fc^2^)/3'
_refine_ls_weighting_scheme calc
_refine_ls_wR_factor_gt 0.1768
_refine_ls_wR_factor_ref 0.1822
_reflns_number_gt 5155
_reflns_number_total 5512
_reflns_threshold_expression I>2\s(I)
_cod_data_source_file bt6735.cif
_cod_data_source_block I
_cod_database_code 2206879
_cod_database_fobs_code 2206879

loop_
_symmetry_equiv_pos_as_xyz
'x, y, z'
'-x, -y, -z'

loop_
_atom_site_label
_atom_site_fract_x
_atom_site_fract_y
_atom_site_fract_z
_atom_site_U_iso_or_equiv
_atom_site_adp_type
_atom_site_calc_flag
_atom_site_refinement_flags
_atom_site_occupancy
_atom_site_type_symbol
P1 0.44869(9) 0.25594(4) 0.83092(3) 0.04345(18) Uani d . 1 P
S1 0.31456(17) 0.33957(6) 0.50919(4) 0.0727(2) Uani d . 1 S
S2 -0.16347(15) 0.04734(5) 0.58578(4) 0.0663(2) Uani d . 1 S
O1 0.7059(3) 0.26417(15) 0.80580(12) 0.0623(5) Uani d . 1 O
C1 0.2688(4) 0.32519(17) 0.78772(12) 0.0438(5) Uani d . 1 C
H1 0.1014 0.3215 0.8031 0.053 Uiso d R 1 H
C2 0.3731(4) 0.38156(17) 0.74235(12) 0.0459(5) Uani d . 1 C
H2 0.5433 0.3846 0.7296 0.055 Uiso d R 1 H
C3 0.2556(4) 0.45207(17) 0.71133(13) 0.0459(5) Uani d . 1 C
C4 0.0814(5) 0.49724(19) 0.75230(14) 0.0530(5) Uani d . 1 C
H4 0.0351 0.4795 0.7975 0.064 Uiso calc R 1 H
C5 -0.0240(6) 0.5673(2) 0.72771(17) 0.0625(6) Uani d . 1 C
H5 -0.1406 0.5962 0.7559 0.075 Uiso calc R 1 H
C6 0.0447(6) 0.5945(2) 0.66077(18) 0.0682(7) Uani d . 1 C
H6 -0.0219 0.6432 0.6444 0.082 Uiso calc R 1 H
C7 0.2107(6) 0.5496(2) 0.61873(16) 0.0646(7) Uani d . 1 C
H7 0.2523 0.5672 0.5731 0.078 Uiso calc R 1 H
C8 0.3200(5) 0.47791(19) 0.64224(14) 0.0524(5) Uani d . 1 C
C9 0.4848(5) 0.4263(2) 0.59060(15) 0.0612(6) Uani d . 1 C
H9A 0.5760 0.3912 0.6188 0.073 Uiso calc R 1 H
H9B 0.6047 0.4753 0.5730 0.073 Uiso calc R 1 H
C10 0.1007(6) 0.2622(3) 0.55788(18) 0.0751(8) Uani d . 1 C
H10A 0.1917 0.2228 0.5820 0.090 Uiso calc R 1 H
H10B 0.0285 0.3041 0.5973 0.090 Uiso calc R 1 H
C11 -0.1018(7) 0.1955(3) 0.5048(2) 0.0793(9) Uani d . 1 C
H11A -0.0307 0.1498 0.4680 0.095 Uiso calc R 1 H
H11B -0.1839 0.2345 0.4776 0.095 Uiso calc R 1 H
C12 -0.2915(6) 0.1375(3) 0.5465(2) 0.0818(9) Uani d . 1 C
H12A -0.4338 0.1037 0.5118 0.098 Uiso calc R 1 H
H12B -0.3485 0.1829 0.5872 0.098 Uiso calc R 1 H
C13 -0.3635(5) 0.0334(2) 0.66203(16) 0.0637(7) Uani d . 1 C
H13A -0.3577 0.0971 0.6957 0.076 Uiso calc R 1 H
H13B -0.5337 0.0071 0.6418 0.076 Uiso calc R 1 H
C14 -0.2756(5) -0.0360(2) 0.70469(16) 0.0601(6) Uani d . 1 C
C15 -0.4017(7) -0.1339(3) 0.6910(2) 0.0816(10) Uani d . 1 C
H15 -0.5429 -0.1541 0.6577 0.098 Uiso calc R 1 H
C16 -0.3202(9) -0.2017(3) 0.7263(3) 0.0979(13) Uani d . 1 C
H16 -0.4071 -0.2668 0.7170 0.118 Uiso calc R 1 H
C17 -0.1119(9) -0.1728(3) 0.7748(3) 0.0964(12) Uani d . 1 C
H17 -0.0565 -0.2187 0.7979 0.116 Uiso calc R 1 H
C18 0.0172(7) -0.0763(2) 0.7898(2) 0.0762(8) Uani d . 1 C
H18 0.1583 -0.0576 0.8231 0.091 Uiso calc R 1 H
C19 -0.0623(5) -0.00640(19) 0.75526(15) 0.0573(6) Uani d . 1 C
C20 0.0754(5) 0.09650(18) 0.77219(14) 0.0513(5) Uani d . 1 C
H20 -0.0068 0.1452 0.7467 0.062 Uiso d R 1 H
C21 0.2804(5) 0.13211(18) 0.81524(15) 0.0525(5) Uani d . 1 C
H21 0.3534 0.0977 0.8460 0.063 Uiso d R 1 H
C22 0.4458(4) 0.30653(18) 0.93115(14) 0.0511(5) Uani d . 1 C
C23 0.2419(6) 0.2866(3) 0.97138(18) 0.0800(9) Uani d . 1 C
H23 0.0980 0.2446 0.9471 0.096 Uiso calc R 1 H
C24 0.2487(9) 0.3284(4) 1.0477(2) 0.1027(14) Uani d . 1 C
H24 0.1103 0.3132 1.0748 0.123 Uiso calc R 1 H
C25 0.4538(9) 0.3911(4) 1.0835(2) 0.0980(12) Uani d . 1 C
H25 0.4583 0.4175 1.1352 0.118 Uiso calc R 1 H
C26 0.6530(9) 0.4153(4) 1.0439(2) 0.1137(16) Uani d . 1 C
H26 0.7911 0.4613 1.0678 0.136 Uiso calc R 1 H
C27 0.6518(7) 0.3719(3) 0.96815(19) 0.0845(10) Uani d . 1 C
H27 0.7919 0.3871 0.9417 0.101 Uiso calc R 1 H
C51 0.3077(13) -0.0315(7) 0.0375(5) 0.165(3) Uani d . 1 C
H51 0.1691 -0.0524 0.0628 0.198 Uiso calc R 1 H
C52 0.4245(16) 0.0639(7) 0.0547(5) 0.163(3) Uani d . 1 C
H52 0.3736 0.1074 0.0945 0.196 Uiso calc R 1 H
C53 0.6097(13) 0.0964(5) 0.0159(4) 0.134(2) Uani d . 1 C
H53 0.6819 0.1633 0.0255 0.161 Uiso calc R 1 H

loop_
_atom_site_aniso_label
_atom_site_aniso_U_11
_atom_site_aniso_U_22
_atom_site_aniso_U_33
_atom_site_aniso_U_12
_atom_site_aniso_U_13
_atom_site_aniso_U_23
P1 0.0339(3) 0.0507(3) 0.0467(3) 0.0099(2) 0.0023(2) 0.0113(2)
S1 0.0887(5) 0.0739(5) 0.0517(4) 0.0072(4) 0.0087(3) 0.0125(3)
S2 0.0751(5) 0.0611(4) 0.0607(4) 0.0161(3) 0.0099(3) 0.0055(3)
O1 0.0374(8) 0.0754(12) 0.0769(12) 0.0154(8) 0.0110(8) 0.0180(10)
C1 0.0367(10) 0.0502(11) 0.0437(11) 0.0069(8) 0.0026(8) 0.0103(9)
C2 0.0410(10) 0.0541(12) 0.0412(11) 0.0055(9) 0.0010(8) 0.0109(9)
C3 0.0457(11) 0.0486(11) 0.0410(11) 0.0037(9) -0.0007(9) 0.0096(9)
C4 0.0603(14) 0.0540(13) 0.0440(11) 0.0100(10) 0.0020(10) 0.0104(10)
C5 0.0698(16) 0.0580(15) 0.0618(15) 0.0208(12) 0.0036(13) 0.0104(12)
C6 0.0826(19) 0.0575(15) 0.0691(17) 0.0185(14) -0.0032(15) 0.0212(13)
C7 0.0765(18) 0.0636(16) 0.0564(15) 0.0060(13) 0.0026(13) 0.0262(12)
C8 0.0538(13) 0.0557(13) 0.0465(12) 0.0024(10) 0.0019(10) 0.0163(10)
C9 0.0597(15) 0.0748(17) 0.0494(13) 0.0047(12) 0.0103(11) 0.0208(12)
C10 0.0774(19) 0.081(2) 0.0598(16) 0.0001(16) -0.0011(14) 0.0135(15)
C11 0.092(2) 0.0709(19) 0.0695(19) 0.0107(16) -0.0167(16) 0.0112(15)
C12 0.0722(19) 0.0709(19) 0.095(2) 0.0053(15) -0.0214(17) 0.0133(17)
C13 0.0515(14) 0.0707(17) 0.0602(15) 0.0099(12) 0.0007(11) -0.0032(13)
C14 0.0597(14) 0.0566(14) 0.0543(14) 0.0041(11) 0.0102(11) -0.0038(11)
C15 0.080(2) 0.0671(19) 0.079(2) -0.0086(16) 0.0057(16) -0.0068(16)
C16 0.122(3) 0.0500(17) 0.105(3) -0.0095(19) 0.012(2) 0.0039(18)
C17 0.127(3) 0.0487(16) 0.110(3) 0.0094(19) 0.006(3) 0.0173(18)
C18 0.093(2) 0.0507(15) 0.083(2) 0.0100(14) -0.0018(17) 0.0143(14)
C19 0.0637(15) 0.0469(12) 0.0571(14) 0.0083(11) 0.0084(11) 0.0034(10)
C20 0.0543(13) 0.0455(12) 0.0525(13) 0.0104(10) 0.0021(10) 0.0066(10)
C21 0.0524(13) 0.0510(12) 0.0569(13) 0.0152(10) 0.0023(10) 0.0132(10)
C22 0.0489(12) 0.0553(13) 0.0499(12) 0.0108(10) -0.0048(9) 0.0139(10)
C23 0.0719(19) 0.099(2) 0.0549(16) -0.0058(17) 0.0080(14) 0.0048(16)
C24 0.109(3) 0.127(3) 0.0589(19) 0.000(3) 0.0236(19) 0.008(2)
C25 0.111(3) 0.119(3) 0.0495(17) 0.012(2) -0.0090(18) -0.0037(18)
C26 0.109(3) 0.133(4) 0.067(2) -0.020(3) -0.016(2) -0.008(2)
C27 0.073(2) 0.100(3) 0.0627(18) -0.0123(18) -0.0077(15) 0.0039(17)
C51 0.131(5) 0.164(7) 0.214(8) 0.029(5) 0.080(5) 0.066(6)
C52 0.168(6) 0.160(7) 0.172(7) 0.064(5) 0.077(6) 0.023(5)
C53 0.129(5) 0.112(4) 0.165(6) 0.024(4) -0.002(4) 0.042(4)

loop_
_atom_type_symbol
_atom_type_description
_atom_type_scat_dispersion_real
_atom_type_scat_dispersion_imag
_atom_type_scat_source
C C 0.0181 0.0091 'International Tables Vol C Tables 4.2.6.8 and 6.1.1.4'
H H 0.0000 0.0000 'International Tables Vol C Tables 4.2.6.8 and 6.1.1.4'
O O 0.0492 0.0322 'International Tables Vol C Tables 4.2.6.8 and 6.1.1.4'
P P 0.2955 0.4335 'International Tables Vol C Tables 4.2.6.8 and 6.1.1.4'
S S 0.3331 0.5567 'International Tables Vol C Tables 4.2.6.8 and 6.1.1.4'

loop_
_geom_angle_atom_site_label_1
_geom_angle_atom_site_label_2
_geom_angle_atom_site_label_3
_geom_angle_site_symmetry_1
_geom_angle_site_symmetry_3
_geom_angle
_geom_angle_publ_flag
O1 P1 C21 . . 113.51(12) yes
O1 P1 C1 . . 113.10(11) yes
C21 P1 C1 . . 107.95(11) yes
O1 P1 C22 . . 111.75(12) yes
C21 P1 C22 . . 106.03(12) yes
C1 P1 C22 . . 103.80(11) yes
C9 S1 C10 . . 99.52(13) yes
C13 S2 C12 . . 100.59(17) yes
C2 C1 P1 . . 119.89(17) no
C2 C1 H1 . . 125.0 no
P1 C1 H1 . . 114.9 no
C1 C2 C3 . . 125.2(2) no
C1 C2 H2 . . 122.3 no
C3 C2 H2 . . 112.3 no
C4 C3 C8 . . 118.6(2) no
C4 C3 C2 . . 119.6(2) no
C8 C3 C2 . . 121.8(2) no
C5 C4 C3 . . 121.8(2) no
C5 C4 H4 . . 119.1 no
C3 C4 H4 . . 119.1 no
C4 C5 C6 . . 119.5(3) no
C4 C5 H5 . . 120.2 no
C6 C5 H5 . . 120.2 no
C7 C6 C5 . . 119.8(3) no
C7 C6 H6 . . 120.1 no
C5 C6 H6 . . 120.1 no
C6 C7 C8 . . 121.9(3) no
C6 C7 H7 . . 119.1 no
C8 C7 H7 . . 119.1 no
C7 C8 C3 . . 118.4(2) no
C7 C8 C9 . . 118.9(2) no
C3 C8 C9 . . 122.5(2) no
C8 C9 S1 . . 112.82(19) no
C8 C9 H9A . . 109.0 no
S1 C9 H9A . . 109.0 no
C8 C9 H9B . . 109.0 no
S1 C9 H9B . . 109.0 no
H9A C9 H9B . . 107.8 no
C11 C10 S1 . . 111.8(2) no
C11 C10 H10A . . 109.3 no
S1 C10 H10A . . 109.3 no
C11 C10 H10B . . 109.3 no
S1 C10 H10B . . 109.3 no
H10A C10 H10B . . 107.9 no
C10 C11 C12 . . 111.6(3) no
C10 C11 H11A . . 109.3 no
C12 C11 H11A . . 109.3 no
C10 C11 H11B . . 109.3 no
C12 C11 H11B . . 109.3 no
H11A C11 H11B . . 108.0 no
C11 C12 S2 . . 111.8(3) no
C11 C12 H12A . . 109.3 no
S2 C12 H12A . . 109.3 no
C11 C12 H12B . . 109.3 no
S2 C12 H12B . . 109.3 no
H12A C12 H12B . . 107.9 no
C14 C13 S2 . . 108.35(19) no
C14 C13 H13A . . 110.0 no
S2 C13 H13A . . 110.0 no
C14 C13 H13B . . 110.0 no
S2 C13 H13B . . 110.0 no
H13A C13 H13B . . 108.4 no
C15 C14 C19 . . 119.0(3) no
C15 C14 C13 . . 118.9(3) no
C19 C14 C13 . . 122.0(2) no
C16 C15 C14 . . 120.9(3) no
C16 C15 H15 . . 119.5 no
C14 C15 H15 . . 119.5 no
C17 C16 C15 . . 119.9(3) no
C17 C16 H16 . . 120.1 no
C15 C16 H16 . . 120.1 no
C16 C17 C18 . . 120.7(4) no
C16 C17 H17 . . 119.6 no
C18 C17 H17 . . 119.6 no
C17 C18 C19 . . 120.5(3) no
C17 C18 H18 . . 119.8 no
C19 C18 H18 . . 119.8 no
C18 C19 C14 . . 119.0(3) no
C18 C19 C20 . . 120.1(3) no
C14 C19 C20 . . 120.9(2) no
C21 C20 C19 . . 126.8(2) no
C21 C20 H20 . . 118.7 no
C19 C20 H20 . . 114.5 no
C20 C21 P1 . . 125.4(2) no
C20 C21 H21 . . 124.9 no
P1 C21 H21 . . 109.5 no
C23 C22 C27 . . 118.2(3) no
C23 C22 P1 . . 122.7(2) no
C27 C22 P1 . . 119.0(2) no
C22 C23 C24 . . 120.3(3) no
C22 C23 H23 . . 119.8 no
C24 C23 H23 . . 119.8 no
C25 C24 C23 . . 120.7(4) no
C25 C24 H24 . . 119.6 no
C23 C24 H24 . . 119.6 no
C24 C25 C26 . . 119.8(3) no
C24 C25 H25 . . 120.1 no
C26 C25 H25 . . 120.1 no
C25 C26 C27 . . 120.1(4) no
C25 C26 H26 . . 119.9 no
C27 C26 H26 . . 119.9 no
C22 C27 C26 . . 120.7(4) no
C22 C27 H27 . . 119.6 no
C26 C27 H27 . . 119.6 no
C53 C51 C52 2_655 . 120.2(6) no
C53 C51 H51 2_655 . 119.9 no
C52 C51 H51 . . 119.9 no
C53 C52 C51 . . 120.9(7) no
C53 C52 H52 . . 119.6 no
C51 C52 H52 . . 119.6 no
C52 C53 C51 . 2_655 118.8(7) no
C52 C53 H53 . . 120.6 no
C51 C53 H53 2_655 . 120.6 no

loop_
_geom_bond_atom_site_label_1
_geom_bond_atom_site_label_2
_geom_bond_site_symmetry_2
_geom_bond_distance
_geom_bond_publ_flag
P1 O1 . 1.4859(17) yes
P1 C21 . 1.777(3) yes
P1 C1 . 1.781(2) yes
P1 C22 . 1.805(3) yes
S1 C9 . 1.813(3) yes
S1 C10 . 1.819(3) yes
S2 C13 . 1.803(3) yes
S2 C12 . 1.814(4) yes
C1 C2 . 1.324(3) no
C1 H1 . 0.9628 no
C2 C3 . 1.473(3) no
C2 H2 . 0.9637 no
C3 C4 . 1.393(3) no
C3 C8 . 1.406(3) no
C4 C5 . 1.374(4) no
C4 H4 . 0.9300 no
C5 C6 . 1.383(4) no
C5 H5 . 0.9300 no
C6 C7 . 1.365(4) no
C6 H6 . 0.9300 no
C7 C8 . 1.398(4) no
C7 H7 . 0.9300 no
C8 C9 . 1.493(4) no
C9 H9A . 0.9700 no
C9 H9B . 0.9700 no
C10 C11 . 1.490(4) no
C10 H10A . 0.9700 no
C10 H10B . 0.9700 no
C11 C12 . 1.516(5) no
C11 H11A . 0.9700 no
C11 H11B . 0.9700 no
C12 H12A . 0.9700 no
C12 H12B . 0.9700 no
C13 C14 . 1.502(4) no
C13 H13A . 0.9700 no
C13 H13B . 0.9700 no
C14 C15 . 1.392(4) no
C14 C19 . 1.408(4) no
C15 C16 . 1.384(6) no
C15 H15 . 0.9300 no
C16 C17 . 1.366(6) no
C16 H16 . 0.9300 no
C17 C18 . 1.379(5) no
C17 H17 . 0.9300 no
C18 C19 . 1.397(4) no
C18 H18 . 0.9300 no
C19 C20 . 1.470(3) no
C20 C21 . 1.305(4) no
C20 H20 . 1.0596 no
C21 H21 . 0.9360 no
C22 C23 . 1.367(4) no
C22 C27 . 1.375(4) no
C23 C24 . 1.379(5) no
C23 H23 . 0.9300 no
C24 C25 . 1.349(6) no
C24 H24 . 0.9300 no
C25 C26 . 1.351(6) no
C25 H25 . 0.9300 no
C26 C27 . 1.377(5) no
C26 H26 . 0.9300 no
C27 H27 . 0.9300 no
C51 C53 2_655 1.337(10) no
C51 C52 . 1.345(10) no
C51 H51 . 0.9300 no
C52 C53 . 1.315(9) no
C52 H52 . 0.9300 no
C53 C51 2_655 1.337(10) no
C53 H53 . 0.9300 no

loop_
_geom_hbond_atom_site_label_D
_geom_hbond_atom_site_label_H
_geom_hbond_atom_site_label_A
_geom_hbond_site_symmetry_A
_geom_hbond_distance_DH
_geom_hbond_distance_HA
_geom_hbond_distance_DA
_geom_hbond_angle_DHA
C1 H1 O1 1_455 0.96 2.18 3.094(3) 159

loop_
_geom_torsion_atom_site_label_1
_geom_torsion_atom_site_label_2
_geom_torsion_atom_site_label_3
_geom_torsion_atom_site_label_4
_geom_torsion
_geom_torsion_publ_flag
P1 C1 C2 C3 -171.50(17) yes
C1 C2 C3 C8 -152.8(2) yes
C2 C3 C8 C9 8.4(4) yes
C3 C8 C9 S1 103.1(3) yes
C8 C9 S1 C10 -56.4(2) yes
C9 S1 C10 C11 168.0(3) yes
S1 C10 C11 C12 -175.2(3) yes
C10 C11 C12 S2 -68.6(4) yes
C11 C12 S2 C13 155.6(2) yes
C12 S2 C13 C14 -177.01(19) yes
S2 C13 C14 C19 75.7(3) yes
C13 C14 C19 C20 3.9(4) yes
C14 C19 C20 C21 -176.9(3) yes
C19 C20 C21 P1 177.0(2) yes
C20 C21 P1 C1 7.2(3) yes
C21 P1 C1 C2 -130.6(2) yes
